data_4115411
loop_
_publ_author_name
'Toshiyuki Moriuchi'
'Akihiro Nomoto'
'Kazuhiro Yoshida'
'Akiya Ogawa'
'Toshikazu Hirao'

_publ_contact_author_address
;
Department of Applied Chemistry, Faculty of Engineering, Osaka University, 
Suita, Osaka 565-0871, Japan
;
_publ_contact_author_email ' hirao@ap.chem.eng.osaka-u.ac.jp '
_publ_contact_author_fax ' +81-6-6879-7415 '
_publ_contact_author_name ' Toshikazu Hirao'
_publ_contact_author_phone ' +81-6-6879-7413 '
_publ_section_title
;
 Chirality Organization of Ferrocenes Bearing Podand Dipeptide Chains:
 Synthesis and Structural Characterization
;
_journal_name_full 'Journal of the American Chemical Society'
_journal_page_first 68
_journal_page_last 75
_journal_paper_doi 10.1021/ja002869n
_journal_volume 123
_journal_year 2001
_chemical_formula_moiety 'C38 H42 Fe N4 O8 '
_chemical_formula_sum 'C38 H42 Fe N4 O8'
_chemical_formula_weight 738.62
_space_group_IT_number 20
_symmetry_cell_setting orthorhombic
_symmetry_Int_Tables_number 20
_symmetry_space_group_name_Hall 'C 2c 2'
_symmetry_space_group_name_H-M 'C 2 2 21'
_cell_angle_alpha 90
_cell_angle_beta 90
_cell_angle_gamma 90
_cell_formula_units_Z 4
_cell_length_a 10.8188(7)
_cell_length_b 21.434(1)
_cell_length_c 16.306(1)
_cell_measurement_reflns_used 17298
_cell_measurement_temperature 296.2
_cell_measurement_theta_max 27.5
_cell_measurement_theta_min 2.5
_cell_volume 3781.2(4)
_computing_cell_refinement PROCESS-AUTO
_computing_data_collection PROCESS-AUTO
_computing_data_reduction 'teXsan Ver. 1.10'
_computing_publication_material 'teXsan Ver. 1.10'
_computing_structure_refinement 'teXsan Ver. 1.10'
_computing_structure_solution directMethod
_diffrn_detector_area_resol_mean inf
_diffrn_measured_fraction_theta_full 1.0008
_diffrn_measured_fraction_theta_max 1.0008
_diffrn_measurement_device_type 'Rigaku RAXIS-RAPID Imaging Plate'
_diffrn_measurement_method \w
_diffrn_radiation_type 'Mo K\a'
_diffrn_radiation_wavelength 0.7107
_diffrn_reflns_av_R_equivalents 0.072
_diffrn_reflns_limit_h_max 14
_diffrn_reflns_limit_h_min 0
_diffrn_reflns_limit_k_max 27
_diffrn_reflns_limit_k_min 0
_diffrn_reflns_limit_l_max 21
_diffrn_reflns_limit_l_min 0
_diffrn_reflns_number 17508
_diffrn_reflns_theta_full 27.48
_diffrn_reflns_theta_max 27.48
_exptl_absorpt_coefficient_mu 0.453
_exptl_absorpt_correction_T_max 0.947
_exptl_absorpt_correction_T_min 0.586
_exptl_absorpt_correction_type psi-scan
_exptl_absorpt_process_details '(North, Phillips & Mathews, 1968)'
_exptl_crystal_colour orange
_exptl_crystal_density_diffrn 1.297
_exptl_crystal_description block
_exptl_crystal_size_max 0.400
_exptl_crystal_size_mid 0.150
_exptl_crystal_size_min 0.120
_refine_diff_density_max 0.44
_refine_diff_density_min -0.25
_refine_ls_extinction_method none
_refine_ls_goodness_of_fit_ref 2.246
_refine_ls_number_parameters 239
_refine_ls_number_reflns 1076
_refine_ls_R_factor_gt 0.0555
_refine_ls_shift/su_max 2.1404
_refine_ls_structure_factor_coef F
_refine_ls_weighting_details 'w = 1/[\s^2^(Fo) + 0.00002|Fo|^2^]'
_refine_ls_weighting_scheme calc
_refine_ls_wR_factor_ref 0.0586
_reflns_number_gt 1076
_reflns_number_total 2416
_reflns_threshold_expression F^2^>3.0\s(F^2^)
_cod_data_source_file ja002869n_3.cif
_cod_data_source_block 5
_cod_original_sg_symbol_H-M 'C 2 2 21 '
_cod_original_formula_sum 'C38 H42 Fe N4 O8 '
_cod_database_code 4115411

loop_
_symmetry_equiv_pos_as_xyz
x,y,z
x,-y,-z
-x,-y,1/2+z
-x,y,1/2-z
1/2+x,1/2+y,z
1/2+x,1/2-y,-z
1/2-x,1/2-y,1/2+z
1/2-x,1/2+y,1/2-z

loop_
_atom_site_label
_atom_site_type_symbol
_atom_site_fract_x
_atom_site_fract_y
_atom_site_fract_z
_atom_site_U_iso_or_equiv
_atom_site_adp_type
_atom_site_occupancy
_atom_site_calc_flag
_atom_site_refinement_flags
Fe(1) Fe 0.3968(2) 0.0000 -1.0000 0.0645(6) Uani 1.00 d S
O(1) O 0.1999(8) 0.0277(3) -0.8086(4) 0.074(2) Uani 1.00 d .
O(2) O 0.0161(8) -0.0694(3) -0.9158(4) 0.071(3) Uani 1.00 d .
O(3) O -0.2523(8) -0.1260(4) -0.9421(6) 0.102(3) Uani 1.00 d .
O(4) O -0.1276(7) -0.2025(3) -0.9069(4) 0.070(2) Uani 1.00 d .
N(1) N 0.0839(9) 0.0562(4) -0.9168(6) 0.059(3) Uani 1.00 d .
N(2) N -0.1268(8) -0.0543(4) -0.8219(6) 0.059(3) Uani 1.00 d .
C(1) C 0.305(1) 0.0610(5) -0.9267(7) 0.056(3) Uani 1.00 d .
C(2) C 0.315(1) 0.0837(5) -1.0098(8) 0.067(4) Uani 1.00 d .
C(3) C 0.441(1) 0.0894(7) -1.0272(8) 0.088(5) Uani 1.00 d .
C(4) C 0.507(1) 0.0702(8) -0.961(1) 0.100(6) Uani 1.00 d .
C(5) C 0.427(1) 0.0523(6) -0.9020(8) 0.081(5) Uani 1.00 d .
C(6) C 0.196(1) 0.0456(4) -0.8813(6) 0.048(3) Uani 1.00 d .
C(7a) C -0.030(1) 0.0363(6) -0.8786(8) 0.075(5) Uani 1.00 d .
C(8) C -0.042(1) -0.0332(5) -0.8737(6) 0.048(3) Uani 1.00 d .
C(9a) C -0.1479(8) -0.1214(4) -0.8141(5) 0.050(3) Uani 1.00 d .
C(9b) C -0.247(1) -0.1367(5) -0.7488(9) 0.068(3) Uani 1.00 d .
C(9c) C -0.250(1) -0.2064(5) -0.7309(7) 0.061(4) Uani 1.00 d .
C(9d) C -0.164(1) -0.2325(6) -0.6800(8) 0.078(4) Uani 1.00 d .
C(9e) C -0.153(1) -0.2938(8) -0.6715(8) 0.094(5) Uani 1.00 d .
C(9f) C -0.232(2) -0.3315(6) -0.711(1) 0.104(6) Uani 1.00 d .
C(9g) C -0.322(2) -0.3078(7) -0.762(1) 0.101(6) Uani 1.00 d .
C(9h) C -0.332(1) -0.2439(6) -0.7703(7) 0.075(4) Uani 1.00 d .
C(10) C -0.1822(10) -0.1493(5) -0.8948(6) 0.054(3) Uani 1.00 d .
C(11) C -0.155(1) -0.2357(7) -0.9827(9) 0.106(6) Uani 1.00 d .
C(12) C -0.054(1) -0.2325(8) -1.0399(9) 0.128(6) Uani 1.00 d .
H(1) H 0.2481 0.0941 -1.0452 0.0810 Uiso 1.00 calc .
H(2) H 0.4739 0.1036 -1.0779 0.1064 Uiso 1.00 calc .
H(3) H 0.5943 0.0691 -0.9580 0.1198 Uiso 1.00 calc .
H(4) H 0.4508 0.0367 -0.8499 0.0981 Uiso 1.00 calc .
H(5) H 0.071(9) 0.068(5) -0.971(5) 0.07(2) Uiso 1.00 calc .
H(6) H -0.0980 0.0521 -0.9096 0.0889 Uiso 1.00 calc .
H(7) H -0.0340 0.0528 -0.8244 0.0889 Uiso 1.00 calc .
H(8) H -0.161(9) -0.025(4) -0.789(5) 0.07(2) Uiso 1.00 calc .
H(9) H -0.0721 -0.1401 -0.7972 0.0597 Uiso 1.00 calc .
H(10) H -0.2269 -0.1151 -0.6994 0.0805 Uiso 1.00 calc .
H(11) H -0.3250 -0.1237 -0.7679 0.0805 Uiso 1.00 calc .
H(12) H -0.1089 -0.2062 -0.6503 0.0932 Uiso 1.00 calc .
H(13) H -0.0908 -0.3110 -0.6373 0.1111 Uiso 1.00 calc .
H(14) H -0.2252 -0.3755 -0.7043 0.1242 Uiso 1.00 calc .
H(15) H -0.3769 -0.3348 -0.7909 0.1218 Uiso 1.00 calc .
H(16) H -0.3956 -0.2260 -0.8033 0.0902 Uiso 1.00 calc .
H(17) H -0.2268 -0.2177 -1.0065 0.1272 Uiso 1.00 calc .
H(18) H -0.1705 -0.2782 -0.9698 0.1272 Uiso 1.00 calc .
H(19) H -0.0390 -0.1899 -1.0531 0.1543 Uiso 1.00 calc .
H(20) H 0.0162 -0.2509 -1.0173 0.1543 Uiso 1.00 calc .
H(21) H -0.0781 -0.2540 -1.0889 0.1543 Uiso 1.00 calc .

loop_
_atom_site_aniso_label
_atom_site_aniso_U_11
_atom_site_aniso_U_22
_atom_site_aniso_U_33
_atom_site_aniso_U_12
_atom_site_aniso_U_13
_atom_site_aniso_U_23
Fe(1) 0.062(1) 0.069(1) 0.062(1) 0.0000 0.0000 -0.004(2)
O(1) 0.100(6) 0.071(5) 0.050(4) -0.004(4) 0.000(5) 0.007(4)
O(2) 0.080(6) 0.075(5) 0.059(5) 0.008(5) 0.028(5) -0.012(5)
O(3) 0.106(7) 0.113(7) 0.085(6) 0.034(6) -0.049(6) -0.011(6)
O(4) 0.079(5) 0.064(4) 0.067(5) 0.008(5) 0.002(4) -0.029(4)
N(1) 0.063(7) 0.062(6) 0.054(6) -0.012(6) 0.001(6) 0.002(5)
N(2) 0.062(6) 0.045(5) 0.069(6) -0.005(5) 0.004(6) -0.007(5)
C(1) 0.059(7) 0.057(7) 0.050(6) -0.022(6) 0.007(6) -0.001(6)
C(2) 0.074(7) 0.064(7) 0.064(8) -0.012(6) -0.001(8) 0.016(8)
C(3) 0.11(1) 0.080(10) 0.078(10) -0.022(9) 0.028(9) 0.005(8)
C(4) 0.08(1) 0.13(1) 0.10(1) -0.03(1) 0.01(1) -0.01(1)
C(5) 0.075(9) 0.090(9) 0.079(9) -0.026(8) -0.001(8) -0.006(8)
C(6) 0.072(7) 0.036(5) 0.037(5) -0.012(6) -0.002(6) -0.002(5)
C(7a) 0.067(10) 0.079(10) 0.079(10) -0.019(7) 0.012(8) 0.003(9)
C(8) 0.056(8) 0.051(7) 0.038(6) -0.020(6) 0.018(6) 0.001(6)
C(9a) 0.047(6) 0.062(6) 0.040(5) -0.002(5) 0.000(5) 0.002(6)
C(9b) 0.056(7) 0.086(7) 0.062(6) -0.016(7) 0.009(6) 0.001(9)
C(9c) 0.074(8) 0.058(6) 0.052(8) -0.026(7) 0.010(7) -0.001(6)
C(9d) 0.091(9) 0.073(9) 0.070(8) -0.025(8) -0.010(8) 0.016(8)
C(9e) 0.089(10) 0.10(1) 0.09(1) -0.008(10) 0.003(9) 0.023(10)
C(9f) 0.13(1) 0.074(10) 0.11(1) -0.02(1) 0.00(1) 0.013(10)
C(9g) 0.13(1) 0.09(1) 0.09(1) -0.06(1) 0.01(1) -0.03(1)
C(9h) 0.076(8) 0.075(9) 0.074(9) -0.031(8) 0.003(7) -0.017(8)
C(10) 0.050(6) 0.066(7) 0.046(6) -0.001(6) -0.009(6) -0.003(6)
C(11) 0.12(1) 0.11(1) 0.10(1) -0.021(9) 0.024(10) -0.042(10)
C(12) 0.10(1) 0.19(2) 0.093(10) -0.02(1) 0.025(9) -0.04(1)

loop_
_atom_type_symbol
_atom_type_description
_atom_type_scat_dispersion_real
_atom_type_scat_dispersion_imag
_atom_type_scat_source
C C 0.003 0.002
;International Tables for Crystallography
(1992, Vol. C, Tables 4.2.6.8 and 6.1.1.1)
;
H H 0.000 0.000
;International Tables for Crystallography
(1992, Vol. C, Table 6.1.1.2)
;
O O 0.011 0.006
;International Tables for Crystallography
(1992, Vol. C, Tables 4.2.6.8 and 6.1.1.1)
;
N N 0.006 0.003
;International Tables for Crystallography
(1992, Vol. C, Tables 4.2.6.8 and 6.1.1.1)
;
Fe Fe 0.346 0.844
;International Tables for Crystallography
(1992, Vol. C, Tables 4.2.6.8 and 6.1.1.1)
;

loop_
_geom_angle_atom_site_label_1
_geom_angle_atom_site_label_2
_geom_angle_atom_site_label_3
_geom_angle
_geom_angle_site_symmetry_2
_geom_angle_site_symmetry_3
_geom_angle_publ_flag
C(1) Fe(1) C(1) 121.6(6) 1_555 2_553 yes
C(1) Fe(1) C(2) 41.9(5) 1_555 1_555 yes
C(1) Fe(1) C(2) 108.3(4) 1_555 2_553 yes
C(1) Fe(1) C(3) 68.5(4) 1_555 1_555 yes
C(1) Fe(1) C(3) 126.6(5) 1_555 2_553 yes
C(1) Fe(1) C(4) 67.8(5) 1_555 1_555 yes
C(1) Fe(1) C(4) 162.1(6) 1_555 2_553 yes
C(1) Fe(1) C(5) 40.5(5) 1_555 1_555 yes
C(1) Fe(1) C(5) 157.1(5) 1_555 2_553 yes
C(1) Fe(1) C(2) 108.3(4) 2_553 1_555 yes
C(1) Fe(1) C(2) 41.9(5) 2_553 2_553 yes
C(1) Fe(1) C(3) 126.6(5) 2_553 1_555 yes
C(1) Fe(1) C(3) 68.5(4) 2_553 2_553 yes
C(1) Fe(1) C(4) 162.1(6) 2_553 1_555 yes
C(1) Fe(1) C(4) 67.8(5) 2_553 2_553 yes
C(1) Fe(1) C(5) 157.1(5) 2_553 1_555 yes
C(1) Fe(1) C(5) 40.5(5) 2_553 2_553 yes
C(2) Fe(1) C(2) 127.6(6) 1_555 2_553 yes
C(2) Fe(1) C(3) 40.5(5) 1_555 1_555 yes
C(2) Fe(1) C(3) 165.3(7) 1_555 2_553 yes
C(2) Fe(1) C(4) 67.6(6) 1_555 1_555 yes
C(2) Fe(1) C(4) 154.3(7) 1_555 2_553 yes
C(2) Fe(1) C(5) 68.3(5) 1_555 1_555 yes
C(2) Fe(1) C(5) 121.0(5) 1_555 2_553 yes
C(2) Fe(1) C(3) 165.3(7) 2_553 1_555 yes
C(2) Fe(1) C(3) 40.5(5) 2_553 2_553 yes
C(2) Fe(1) C(4) 154.3(7) 2_553 1_555 yes
C(2) Fe(1) C(4) 67.6(6) 2_553 2_553 yes
C(2) Fe(1) C(5) 121.0(5) 2_553 1_555 yes
C(2) Fe(1) C(5) 68.3(5) 2_553 2_553 yes
C(3) Fe(1) C(3) 152.9(9) 1_555 2_553 yes
C(3) Fe(1) C(4) 39.2(5) 1_555 1_555 yes
C(3) Fe(1) C(4) 120.0(7) 1_555 2_553 yes
C(3) Fe(1) C(5) 66.5(5) 1_555 1_555 yes
C(3) Fe(1) C(5) 108.7(5) 1_555 2_553 yes
C(3) Fe(1) C(4) 120.0(7) 2_553 1_555 yes
C(3) Fe(1) C(4) 39.2(5) 2_553 2_553 yes
C(3) Fe(1) C(5) 108.7(5) 2_553 1_555 yes
C(3) Fe(1) C(5) 66.5(5) 2_553 2_553 yes
C(4) Fe(1) C(4) 107.9(9) 1_555 2_553 yes
C(4) Fe(1) C(5) 39.5(5) 1_555 1_555 yes
C(4) Fe(1) C(5) 125.3(6) 1_555 2_553 yes
C(4) Fe(1) C(5) 125.3(6) 2_553 1_555 yes
C(4) Fe(1) C(5) 39.5(5) 2_553 2_553 yes
C(5) Fe(1) C(5) 161.0(7) 1_555 2_553 yes
C(10) O(4) C(11) 117.7(10) 1_555 1_555 yes
C(6) N(1) C(7a) 121.8(10) 1_555 1_555 yes
C(8) N(2) C(9a) 119.9(9) 1_555 1_555 yes
Fe(1) C(1) C(2) 68.3(7) 1_555 1_555 yes
Fe(1) C(1) C(5) 67.8(7) 1_555 1_555 yes
Fe(1) C(1) C(6) 123.9(7) 1_555 1_555 yes
C(2) C(1) C(5) 104(1) 1_555 1_555 yes
C(2) C(1) C(6) 128(1) 1_555 1_555 yes
C(5) C(1) C(6) 127(1) 1_555 1_555 yes
Fe(1) C(2) C(1) 69.8(6) 1_555 1_555 yes
Fe(1) C(2) C(3) 70.4(8) 1_555 1_555 yes
C(1) C(2) C(3) 106(1) 1_555 1_555 yes
Fe(1) C(3) C(2) 69.1(8) 1_555 1_555 yes
Fe(1) C(3) C(4) 70.2(10) 1_555 1_555 yes
C(2) C(3) C(4) 109(1) 1_555 1_555 yes
Fe(1) C(4) C(3) 70.6(9) 1_555 1_555 yes
Fe(1) C(4) C(5) 68.7(9) 1_555 1_555 yes
C(3) C(4) C(5) 108(1) 1_555 1_555 yes
Fe(1) C(5) C(1) 71.7(7) 1_555 1_555 yes
Fe(1) C(5) C(4) 71.9(9) 1_555 1_555 yes
C(1) C(5) C(4) 111(1) 1_555 1_555 yes
O(1) C(6) N(1) 119(1) 1_555 1_555 yes
O(1) C(6) C(1) 121(1) 1_555 1_555 yes
N(1) C(6) C(1) 118.5(9) 1_555 1_555 yes
N(1) C(7a) C(8) 112(1) 1_555 1_555 yes
O(2) C(8) N(2) 120.1(10) 1_555 1_555 yes
O(2) C(8) C(7a) 124(1) 1_555 1_555 yes
N(2) C(8) C(7a) 115(1) 1_555 1_555 yes
N(2) C(9a) C(9b) 112.2(9) 1_555 1_555 yes
N(2) C(9a) C(10) 110.9(9) 1_555 1_555 yes
C(9b) C(9a) C(10) 110.5(9) 1_555 1_555 yes
C(9a) C(9b) C(9c) 111.1(9) 1_555 1_555 yes
C(9b) C(9c) C(9d) 119(1) 1_555 1_555 yes
C(9b) C(9c) C(9h) 120(1) 1_555 1_555 yes
C(9d) C(9c) C(9h) 119(1) 1_555 1_555 yes
C(9c) C(9d) C(9e) 121(1) 1_555 1_555 yes
C(9d) C(9e) C(9f) 119(1) 1_555 1_555 yes
C(9e) C(9f) C(9g) 121(1) 1_555 1_555 yes
C(9f) C(9g) C(9h) 118(1) 1_555 1_555 yes
C(9c) C(9h) C(9g) 119(1) 1_555 1_555 yes
O(3) C(10) O(4) 123(1) 1_555 1_555 yes
O(3) C(10) C(9a) 124(1) 1_555 1_555 yes
O(4) C(10) C(9a) 111.8(9) 1_555 1_555 yes
O(4) C(11) C(12) 112(1) 1_555 1_555 yes

loop_
_geom_bond_atom_site_label_1
_geom_bond_atom_site_label_2
_geom_bond_distance
_geom_bond_site_symmetry_2
_geom_bond_publ_flag
Fe(1) C(1) 2.03(1) . yes
Fe(1) C(1) 2.03(1) 2_553 yes
Fe(1) C(2) 2.01(1) . yes
Fe(1) C(2) 2.01(1) 2_553 yes
Fe(1) C(3) 2.02(1) . yes
Fe(1) C(3) 2.02(1) 2_553 yes
Fe(1) C(4) 2.02(2) . yes
Fe(1) C(4) 2.02(2) 2_553 yes
Fe(1) C(5) 1.98(1) . yes
Fe(1) C(5) 1.98(1) 2_553 yes
O(1) C(6) 1.25(1) . yes
O(2) C(8) 1.21(1) . yes
O(3) C(10) 1.19(1) . yes
O(4) C(10) 1.30(1) . yes
O(4) C(11) 1.46(1) . yes
N(1) C(6) 1.36(1) . yes
N(1) C(7a) 1.45(2) . yes
N(2) C(8) 1.33(1) . yes
N(2) C(9a) 1.46(1) . yes
C(1) C(2) 1.44(2) . yes
C(1) C(5) 1.39(2) . yes
C(1) C(6) 1.44(1) . yes
C(2) C(3) 1.40(2) . yes
C(3) C(4) 1.35(2) . yes
C(4) C(5) 1.35(2) . yes
C(7a) C(8) 1.50(1) . yes
C(9a) C(9b) 1.54(1) . yes
C(9a) C(10) 1.49(1) . yes
C(9b) C(9c) 1.52(1) . yes
C(9c) C(9d) 1.37(2) . yes
C(9c) C(9h) 1.35(1) . yes
C(9d) C(9e) 1.32(2) . yes
C(9e) C(9f) 1.34(2) . yes
C(9f) C(9g) 1.38(2) . yes
C(9g) C(9h) 1.38(2) . yes
C(11) C(12) 1.43(2) . yes

loop_
_geom_contact_atom_site_label_1
_geom_contact_atom_site_label_2
_geom_contact_distance
_geom_contact_site_symmetry_2
O(1) N(2) 2.87(1) 4_553
O(1) C(9f) 3.49(2) 5_555
O(1) C(7a) 3.57(2) 4_553
O(3) C(4) 3.27(2) 2_453
O(3) C(3) 3.45(2) 2_453
O(4) C(9d) 3.51(1) 4_553

loop_
_geom_torsion_atom_site_label_1
_geom_torsion_atom_site_label_2
_geom_torsion_atom_site_label_3
_geom_torsion_atom_site_label_4
_geom_torsion
_geom_torsion_site_symmetry_1
_geom_torsion_site_symmetry_2
_geom_torsion_site_symmetry_3
_geom_torsion_site_symmetry_4
_geom_torsion_publ_flag
Fe(1) C(1) C(2) C(3) -61.0(10) 1_555 1_555 1_555 1_555 yes
Fe(1) C(1) C(5) C(4) 61(1) 1_555 1_555 1_555 1_555 yes
Fe(1) C(1) C(6) O(1) 93(1) 1_555 1_555 1_555 1_555 yes
Fe(1) C(1) C(6) N(1) -91(1) 1_555 1_555 1_555 1_555 yes
Fe(1) C(1) C(2) C(3) -61.0(10) 1_555 2_553 2_553 2_553 yes
Fe(1) C(1) C(5) C(4) 61(1) 1_555 2_553 2_553 2_553 yes
Fe(1) C(1) C(6) O(1) 93(1) 1_555 2_553 2_553 2_553 yes
Fe(1) C(1) C(6) N(1) -91(1) 1_555 2_553 2_553 2_553 yes
Fe(1) C(2) C(1) C(5) 58.5(8) 1_555 1_555 1_555 1_555 yes
Fe(1) C(2) C(1) C(6) -116(1) 1_555 1_555 1_555 1_555 yes
Fe(1) C(2) C(3) C(4) -59(1) 1_555 1_555 1_555 1_555 yes
Fe(1) C(2) C(1) C(5) 58.5(8) 1_555 2_553 2_553 2_553 yes
Fe(1) C(2) C(1) C(6) -116(1) 1_555 2_553 2_553 2_553 yes
Fe(1) C(2) C(3) C(4) -59(1) 1_555 2_553 2_553 2_553 yes
Fe(1) C(3) C(2) C(1) 60.7(8) 1_555 1_555 1_555 1_555 yes
Fe(1) C(3) C(4) C(5) -58(1) 1_555 1_555 1_555 1_555 yes
Fe(1) C(3) C(2) C(1) 60.7(8) 1_555 2_553 2_553 2_553 yes
Fe(1) C(3) C(4) C(5) -58(1) 1_555 2_553 2_553 2_553 yes
Fe(1) C(4) C(3) C(2) 58(1) 1_555 1_555 1_555 1_555 yes
Fe(1) C(4) C(5) C(1) -61(1) 1_555 1_555 1_555 1_555 yes
Fe(1) C(4) C(3) C(2) 58(1) 1_555 2_553 2_553 2_553 yes
Fe(1) C(4) C(5) C(1) -61(1) 1_555 2_553 2_553 2_553 yes
Fe(1) C(5) C(1) C(2) -58.8(8) 1_555 1_555 1_555 1_555 yes
Fe(1) C(5) C(1) C(6) 116(1) 1_555 1_555 1_555 1_555 yes
Fe(1) C(5) C(4) C(3) 59(1) 1_555 1_555 1_555 1_555 yes
Fe(1) C(5) C(1) C(2) -58.8(8) 1_555 2_553 2_553 2_553 yes
Fe(1) C(5) C(1) C(6) 116(1) 1_555 2_553 2_553 2_553 yes
Fe(1) C(5) C(4) C(3) 59(1) 1_555 2_553 2_553 2_553 yes
O(1) C(6) N(1) C(7a) -11(1) 1_555 1_555 1_555 1_555 yes
O(1) C(6) C(1) C(2) -178(1) 1_555 1_555 1_555 1_555 yes
O(1) C(6) C(1) C(5) 7(1) 1_555 1_555 1_555 1_555 yes
O(2) C(8) N(2) C(9a) 1(1) 1_555 1_555 1_555 1_555 yes
O(2) C(8) C(7a) N(1) -19(2) 1_555 1_555 1_555 1_555 yes
O(3) C(10) O(4) C(11) 0(1) 1_555 1_555 1_555 1_555 yes
O(3) C(10) C(9a) N(2) -42(1) 1_555 1_555 1_555 1_555 yes
O(3) C(10) C(9a) C(9b) 82(1) 1_555 1_555 1_555 1_555 yes
O(4) C(10) C(9a) N(2) 138.3(8) 1_555 1_555 1_555 1_555 yes
O(4) C(10) C(9a) C(9b) -96(1) 1_555 1_555 1_555 1_555 yes
N(1) C(6) C(1) C(2) -3(1) 1_555 1_555 1_555 1_555 yes
N(1) C(6) C(1) C(5) -178(1) 1_555 1_555 1_555 1_555 yes
N(1) C(7a) C(8) N(2) 163.5(9) 1_555 1_555 1_555 1_555 yes
N(2) C(9a) C(9b) C(9c) -169.8(10) 1_555 1_555 1_555 1_555 yes
C(1) Fe(1) C(1) C(2) -82.2(7) 1_555 1_555 2_553 2_553 yes
C(1) Fe(1) C(1) C(5) 160.8(8) 1_555 1_555 2_553 2_553 yes
C(1) Fe(1) C(1) C(6) 40.1(8) 1_555 1_555 2_553 2_553 yes
C(1) Fe(1) C(2) C(3) 117(1) 1_555 1_555 1_555 1_555 yes
C(1) Fe(1) C(2) C(3) -125.4(8) 1_555 1_555 2_553 2_553 yes
C(1) Fe(1) C(3) C(2) -39.6(9) 1_555 1_555 1_555 1_555 yes
C(1) Fe(1) C(3) C(4) 80.9(8) 1_555 1_555 1_555 1_555 yes
C(1) Fe(1) C(3) C(2) 74.5(10) 1_555 1_555 2_553 2_553 yes
C(1) Fe(1) C(3) C(4) -165.0(9) 1_555 1_555 2_553 2_553 yes
C(1) Fe(1) C(4) C(3) -82.7(8) 1_555 1_555 1_555 1_555 yes
C(1) Fe(1) C(4) C(5) 37.2(9) 1_555 1_555 1_555 1_555 yes
C(1) Fe(1) C(4) C(3) 42(2) 1_555 1_555 2_553 2_553 yes
C(1) Fe(1) C(4) C(5) 162(1) 1_555 1_555 2_553 2_553 yes
C(1) Fe(1) C(5) C(4) -120(1) 1_555 1_555 1_555 1_555 yes
C(1) Fe(1) C(5) C(4) -166(1) 1_555 1_555 2_553 2_553 yes
C(1) C(2) Fe(1) C(2) 74.6(6) 1_555 1_555 1_555 2_553 yes
C(1) C(2) Fe(1) C(3) -117(1) 1_555 1_555 1_555 1_555 yes
C(1) C(2) Fe(1) C(3) 42(2) 1_555 1_555 1_555 2_553 yes
C(1) C(2) Fe(1) C(4) -81.2(8) 1_555 1_555 1_555 1_555 yes
C(1) C(2) Fe(1) C(4) -166(1) 1_555 1_555 1_555 2_553 yes
C(1) C(2) Fe(1) C(5) -38.5(6) 1_555 1_555 1_555 1_555 yes
C(1) C(2) Fe(1) C(5) 160.0(7) 1_555 1_555 1_555 2_553 yes
C(1) C(2) C(3) C(4) 1(1) 1_555 1_555 1_555 1_555 yes
C(1) C(5) Fe(1) C(2) 39.8(7) 1_555 1_555 1_555 1_555 yes
C(1) C(5) Fe(1) C(2) -82.0(9) 1_555 1_555 1_555 2_553 yes
C(1) C(5) Fe(1) C(3) 83.8(8) 1_555 1_555 1_555 1_555 yes
C(1) C(5) Fe(1) C(3) -124.9(8) 1_555 1_555 1_555 2_553 yes
C(1) C(5) Fe(1) C(4) 120(1) 1_555 1_555 1_555 1_555 yes
C(1) C(5) Fe(1) C(4) -165.1(8) 1_555 1_555 1_555 2_553 yes
C(1) C(5) Fe(1) C(5) 163.0(7) 1_555 1_555 1_555 2_553 yes
C(1) C(5) C(4) C(3) -1(1) 1_555 1_555 1_555 1_555 yes
C(1) C(6) N(1) C(7a) 173(1) 1_555 1_555 1_555 1_555 yes
C(2) Fe(1) C(1) C(5) -117.0(10) 1_555 1_555 1_555 1_555 yes
C(2) Fe(1) C(1) C(6) 122(1) 1_555 1_555 1_555 1_555 yes
C(2) Fe(1) C(1) C(5) 116.6(8) 1_555 1_555 2_553 2_553 yes
C(2) Fe(1) C(1) C(6) -4(1) 1_555 1_555 2_553 2_553 yes
C(2) Fe(1) C(2) C(3) -168(1) 1_555 1_555 2_553 2_553 yes
C(2) Fe(1) C(3) C(4) 120(1) 1_555 1_555 1_555 1_555 yes
C(2) Fe(1) C(3) C(4) 160(2) 1_555 1_555 2_553 2_553 yes
C(2) Fe(1) C(4) C(3) -37.3(8) 1_555 1_555 1_555 1_555 yes
C(2) Fe(1) C(4) C(5) 82(1) 1_555 1_555 1_555 1_555 yes
C(2) Fe(1) C(4) C(3) -168(1) 1_555 1_555 2_553 2_553 yes
C(2) Fe(1) C(4) C(5) -48(1) 1_555 1_555 2_553 2_553 yes
C(2) Fe(1) C(5) C(4) -80(1) 1_555 1_555 1_555 1_555 yes
C(2) Fe(1) C(5) C(4) 157.6(9) 1_555 1_555 2_553 2_553 yes
C(2) C(1) Fe(1) C(3) 38.4(7) 1_555 1_555 1_555 1_555 yes
C(2) C(1) Fe(1) C(3) -167.7(8) 1_555 1_555 1_555 2_553 yes
C(2) C(1) Fe(1) C(4) 80.7(8) 1_555 1_555 1_555 1_555 yes
C(2) C(1) Fe(1) C(4) 160(1) 1_555 1_555 1_555 2_553 yes
C(2) C(1) Fe(1) C(5) 117.0(10) 1_555 1_555 1_555 1_555 yes
C(2) C(1) Fe(1) C(5) -48(1) 1_555 1_555 1_555 2_553 yes
C(2) C(1) C(5) C(4) 2(1) 1_555 1_555 1_555 1_555 yes
C(2) C(3) Fe(1) C(3) -169.0(9) 1_555 1_555 1_555 2_553 yes
C(2) C(3) Fe(1) C(4) -120(1) 1_555 1_555 1_555 1_555 yes
C(2) C(3) Fe(1) C(4) 157.9(10) 1_555 1_555 1_555 2_553 yes
C(2) C(3) Fe(1) C(5) -83.6(9) 1_555 1_555 1_555 1_555 yes
C(2) C(3) Fe(1) C(5) 116.1(9) 1_555 1_555 1_555 2_553 yes
C(2) C(3) C(4) C(5) 0(2) 1_555 1_555 1_555 1_555 yes
C(3) Fe(1) C(1) C(5) -78.6(8) 1_555 1_555 1_555 1_555 yes
C(3) Fe(1) C(1) C(6) 160(1) 1_555 1_555 1_555 1_555 yes
C(3) Fe(1) C(1) C(5) 75.3(10) 1_555 1_555 2_553 2_553 yes
C(3) Fe(1) C(1) C(6) -45(1) 1_555 1_555 2_553 2_553 yes
C(3) Fe(1) C(3) C(4) -48.5(8) 1_555 1_555 2_553 2_553 yes
C(3) Fe(1) C(4) C(5) 119(1) 1_555 1_555 1_555 1_555 yes
C(3) Fe(1) C(4) C(5) -83(1) 1_555 1_555 2_553 2_553 yes
C(3) Fe(1) C(5) C(4) -36.6(9) 1_555 1_555 1_555 1_555 yes
C(3) Fe(1) C(5) C(4) 114(1) 1_555 1_555 2_553 2_553 yes
C(3) C(2) Fe(1) C(4) 36.0(7) 1_555 1_555 1_555 1_555 yes
C(3) C(2) Fe(1) C(4) -48(1) 1_555 1_555 1_555 2_553 yes
C(3) C(2) Fe(1) C(5) 78.8(9) 1_555 1_555 1_555 1_555 yes
C(3) C(2) Fe(1) C(5) -82(1) 1_555 1_555 1_555 2_553 yes
C(3) C(2) C(1) C(5) -2(1) 1_555 1_555 1_555 1_555 yes
C(3) C(2) C(1) C(6) -177(1) 1_555 1_555 1_555 1_555 yes
C(3) C(4) Fe(1) C(4) 115.8(10) 1_555 1_555 1_555 2_553 yes
C(3) C(4) Fe(1) C(5) -119(1) 1_555 1_555 1_555 1_555 yes
C(3) C(4) Fe(1) C(5) 75(1) 1_555 1_555 1_555 2_553 yes
C(4) Fe(1) C(1) C(5) -36.3(8) 1_555 1_555 1_555 1_555 yes
C(4) Fe(1) C(1) C(6) -156(1) 1_555 1_555 1_555 1_555 yes
C(4) Fe(1) C(1) C(5) 43(2) 1_555 1_555 2_553 2_553 yes
C(4) Fe(1) C(1) C(6) -77(2) 1_555 1_555 2_553 2_553 yes
C(4) Fe(1) C(4) C(5) -124(1) 1_555 1_555 2_553 2_553 yes
C(4) C(3) Fe(1) C(5) 36.9(8) 1_555 1_555 1_555 1_555 yes
C(4) C(3) Fe(1) C(5) -123.4(9) 1_555 1_555 1_555 2_553 yes
C(4) C(5) Fe(1) C(5) 42.6(10) 1_555 1_555 1_555 2_553 yes
C(4) C(5) C(1) C(6) 177(1) 1_555 1_555 1_555 1_555 yes
C(5) Fe(1) C(1) C(6) -120(1) 1_555 1_555 1_555 1_555 yes
C(5) Fe(1) C(1) C(6) 73(1) 1_555 1_555 2_553 2_553 yes
C(6) N(1) C(7a) C(8) -66(1) 1_555 1_555 1_555 1_555 yes
C(7a) C(8) N(2) C(9a) 178(1) 1_555 1_555 1_555 1_555 yes
C(8) N(2) C(9a) C(9b) 178.0(10) 1_555 1_555 1_555 1_555 yes
C(8) N(2) C(9a) C(10) -57(1) 1_555 1_555 1_555 1_555 yes
C(9a) C(9b) C(9c) C(9d) 79(1) 1_555 1_555 1_555 1_555 yes
C(9a) C(9b) C(9c) C(9h) -94(1) 1_555 1_555 1_555 1_555 yes
C(9a) C(10) O(4) C(11) 178.7(10) 1_555 1_555 1_555 1_555 yes
C(9b) C(9c) C(9d) C(9e) -170(1) 1_555 1_555 1_555 1_555 yes
C(9b) C(9c) C(9h) C(9g) 170(1) 1_555 1_555 1_555 1_555 yes
C(9c) C(9b) C(9a) C(10) 65(1) 1_555 1_555 1_555 1_555 yes
C(9c) C(9d) C(9e) C(9f) -2(2) 1_555 1_555 1_555 1_555 yes
C(9c) C(9h) C(9g) C(9f) 2(2) 1_555 1_555 1_555 1_555 yes
C(9d) C(9c) C(9h) C(9g) -3(1) 1_555 1_555 1_555 1_555 yes
C(9d) C(9e) C(9f) C(9g) 1(2) 1_555 1_555 1_555 1_555 yes
C(9e) C(9d) C(9c) C(9h) 3(1) 1_555 1_555 1_555 1_555 yes
C(9e) C(9f) C(9g) C(9h) -1(2) 1_555 1_555 1_555 1_555 yes
C(10) O(4) C(11) C(12) 106(1) 1_555 1_555 1_555 1_555 yes
